data_7220126
loop_
_publ_author_name
'zhang, xiutang'
'Fan, Liming'
'Fan, Weiliu'
'Li, Bin'
'Liu, Xinzheng'
'Zhao, Xian'

_publ_section_title
;
 Hydrothermal Syntheses, Structural Characterizations, and Magnetic
 Properties of Five MOFs Assembled From C2-Symmetric Ligand of
 1,3-Di((2',4'-dicarboxylphenyl)benzene with Various Coodination modes
;
_journal_name_full 'RSC Adv.'
_journal_paper_doi 10.1039/C5RA04559B
_journal_year 2015
_chemical_formula_sum 'C68 H48 Cu2 N8 O18'
_chemical_formula_weight 1392.22
_chemical_name_systematic
; 
 ? 
;
_space_group_IT_number 61
_symmetry_cell_setting orthorhombic
_symmetry_space_group_name_Hall '-P 2ac 2ab'
_symmetry_space_group_name_H-M 'P b c a'
_atom_sites_solution_hydrogens geom
_atom_sites_solution_primary direct
_atom_sites_solution_secondary difmap
_audit_creation_method SHELXL-97
_audit_update_record
;
2015-04-13 deposited with the CCDC.
2015-04-14 downloaded from the CCDC.
;
_cell_angle_alpha 90.00
_cell_angle_beta 90.00
_cell_angle_gamma 90.00
_cell_formula_units_Z 4
_cell_length_a 19.4760(7)
_cell_length_b 10.5905(4)
_cell_length_c 29.7263(11)
_cell_measurement_reflns_used 9973
_cell_measurement_temperature 296(2)
_cell_measurement_theta_max 24.37
_cell_measurement_theta_min 3.00
_cell_volume 6131.4(4)
_computing_cell_refinement 'Bruker SAINT'
_computing_data_collection 'Bruker APEX2'
_computing_data_reduction 'Bruker SAINT'
_computing_molecular_graphics 'Bruker SHELXTL'
_computing_publication_material 'Bruker SHELXTL'
_computing_structure_refinement 'SHELXL-2013 (Sheldrick 2013)'
_computing_structure_solution 'SHELXS-97 (Sheldrick 2008)'
_diffrn_ambient_temperature 296(2)
_diffrn_measured_fraction_theta_full 0.995
_diffrn_measured_fraction_theta_max 0.995
_diffrn_measurement_device_type 'Bruker APEX-II CCD'
_diffrn_measurement_method '\f and \w scans'
_diffrn_radiation_monochromator graphite
_diffrn_radiation_source 'fine-focus sealed tube'
_diffrn_radiation_type MoK\a
_diffrn_radiation_wavelength 0.71073
_diffrn_reflns_av_R_equivalents 0.0980
_diffrn_reflns_av_sigmaI/netI 0.0398
_diffrn_reflns_limit_h_max 23
_diffrn_reflns_limit_h_min -23
_diffrn_reflns_limit_k_max 12
_diffrn_reflns_limit_k_min -12
_diffrn_reflns_limit_l_max 35
_diffrn_reflns_limit_l_min -35
_diffrn_reflns_number 77340
_diffrn_reflns_theta_full 25.00
_diffrn_reflns_theta_max 25.00
_diffrn_reflns_theta_min 3.00
_diffrn_standards_number 0
_exptl_absorpt_coefficient_mu 0.777
_exptl_absorpt_correction_T_max 0.8601
_exptl_absorpt_correction_T_min 0.8476
_exptl_absorpt_correction_type multi-scan
_exptl_absorpt_process_details sadabs
_exptl_crystal_colour yellow
_exptl_crystal_density_diffrn 1.508
_exptl_crystal_density_method 'not measured'
_exptl_crystal_description block
_exptl_crystal_F_000 2856
_exptl_crystal_size_max 0.22
_exptl_crystal_size_mid 0.21
_exptl_crystal_size_min 0.20
_refine_diff_density_max 0.476
_refine_diff_density_min -0.567
_refine_diff_density_rms 0.094
_refine_ls_extinction_method none
_refine_ls_goodness_of_fit_ref 1.057
_refine_ls_hydrogen_treatment mixed
_refine_ls_matrix_type full
_refine_ls_number_parameters 435
_refine_ls_number_reflns 5382
_refine_ls_number_restraints 0
_refine_ls_restrained_S_all 1.057
_refine_ls_R_factor_all 0.0886
_refine_ls_R_factor_gt 0.0556
_refine_ls_shift/su_max 0.002
_refine_ls_shift/su_mean 0.000
_refine_ls_structure_factor_coef Fsqd
_refine_ls_weighting_details 'calc w=1/[\s^2^(Fo^2^)+(0.0768P)^2^+11.9477P] where P=(Fo^2^+2Fc^2^)/3'
_refine_ls_weighting_scheme calc
_refine_ls_wR_factor_gt 0.1355
_refine_ls_wR_factor_ref 0.1560
_reflns_number_gt 3871
_reflns_number_total 5382
_reflns_threshold_expression >2sigma(I)
_cod_data_source_file c5ra04559b2.cif
_cod_data_source_block 4
_cod_original_sg_symbol_H-M Pbca
_cod_database_code 7220126

loop_
_symmetry_equiv_pos_as_xyz
'x, y, z'
'-x+1/2, -y, z+1/2'
'-x, y+1/2, -z+1/2'
'x+1/2, -y+1/2, -z'
'-x, -y, -z'
'x-1/2, y, -z-1/2'
'x, -y-1/2, z-1/2'
'-x-1/2, y-1/2, z'

loop_
_atom_site_label
_atom_site_type_symbol
_atom_site_fract_x
_atom_site_fract_y
_atom_site_fract_z
_atom_site_U_iso_or_equiv
_atom_site_adp_type
_atom_site_occupancy
_atom_site_symmetry_multiplicity
_atom_site_calc_flag
_atom_site_refinement_flags
Cu1 Cu 0.52331(2) 0.88454(4) 0.516113(16) 0.02565(17) Uani 1 1 d .
C1 C 0.7601(2) 1.2173(4) 0.65969(15) 0.0378(11) Uani 1 1 d .
C2 C 0.7460(2) 1.2264(4) 0.61040(14) 0.0317(10) Uani 1 1 d .
C3 C 0.7836(2) 1.3050(4) 0.58219(15) 0.0380(11) Uani 1 1 d .
H3 H 0.8197 1.3523 0.5938 0.046 Uiso 1 1 calc R
C4 C 0.7678(2) 1.3130(4) 0.53743(15) 0.0360(11) Uani 1 1 d .
H4 H 0.7949 1.3629 0.5188 0.043 Uiso 1 1 calc R
C5 C 0.71205(19) 1.2483(4) 0.51896(13) 0.0261(9) Uani 1 1 d .
C6 C 0.67402(19) 1.1693(4) 0.54772(13) 0.0243(9) Uani 1 1 d .
C7 C 0.69219(19) 1.1566(4) 0.59216(14) 0.0283(9) Uani 1 1 d .
H7 H 0.6681 1.1004 0.6104 0.034 Uiso 1 1 calc R
C8 C 0.60855(18) 1.1070(4) 0.53238(12) 0.0214(8) Uani 1 1 d .
C9 C 0.69741(19) 1.2629(4) 0.47023(14) 0.0294(10) Uani 1 1 d .
C10 C 0.6989(2) 1.3814(4) 0.44998(16) 0.0380(11) Uani 1 1 d .
H10 H 0.7078 1.4527 0.4673 0.046 Uiso 1 1 calc R
C11 C 0.6873(3) 1.3942(5) 0.40467(16) 0.0463(12) Uani 1 1 d .
H11 H 0.6876 1.4743 0.3918 0.056 Uiso 1 1 calc R
C12 C 0.6753(2) 1.2912(5) 0.37803(15) 0.0420(12) Uani 1 1 d .
H12 H 0.6693 1.3013 0.3472 0.050 Uiso 1 1 calc R
C13 C 0.6720(2) 1.1704(4) 0.39713(14) 0.0313(10) Uani 1 1 d .
C14 C 0.68397(19) 1.1589(4) 0.44291(13) 0.0261(9) Uani 1 1 d .
H14 H 0.6830 1.0790 0.4559 0.031 Uiso 1 1 calc R
C15 C 0.6585(2) 1.0558(4) 0.36976(13) 0.0292(9) Uani 1 1 d .
C16 C 0.6918(2) 1.0378(5) 0.32837(14) 0.0378(11) Uani 1 1 d .
H16 H 0.7189 1.1022 0.3167 0.045 Uiso 1 1 calc R
C17 C 0.6851(2) 0.9270(5) 0.30480(14) 0.0414(12) Uani 1 1 d .
H17 H 0.7066 0.9181 0.2771 0.050 Uiso 1 1 calc R
C18 C 0.6465(2) 0.8283(5) 0.32202(13) 0.0349(10) Uani 1 1 d .
C19 C 0.6138(2) 0.8444(4) 0.36286(13) 0.0320(10) Uani 1 1 d .
H19 H 0.5894 0.7774 0.3752 0.038 Uiso 1 1 calc R
C20 C 0.6167(2) 0.9583(4) 0.38589(13) 0.0265(9) Uani 1 1 d .
C21 C 0.57141(19) 0.9725(4) 0.42640(13) 0.0262(9) Uani 1 1 d .
C22 C 0.6390(2) 0.7056(5) 0.29714(15) 0.0438(12) Uani 1 1 d .
C23 C 0.5790(3) 0.6137(4) 0.50776(17) 0.0526(15) Uani 1 1 d .
H23 H 0.5885 0.6202 0.4772 0.063 Uiso 1 1 calc R
C24 C 0.5875(3) 0.5090(5) 0.53286(18) 0.0631(17) Uani 1 1 d .
H24 H 0.6029 0.4307 0.5229 0.076 Uiso 1 1 calc R
C25 C 0.5488(2) 0.6617(4) 0.57434(14) 0.0342(10) Uani 1 1 d .
H25 H 0.5328 0.7064 0.5991 0.041 Uiso 1 1 calc R
C26 C 0.5716(2) 0.4621(4) 0.61472(15) 0.0351(10) Uani 1 1 d .
C27 C 0.5516(3) 0.3377(4) 0.61235(16) 0.0408(11) Uani 1 1 d .
H27 H 0.5374 0.3031 0.5851 0.049 Uiso 1 1 calc R
C28 C 0.5529(2) 0.2648(4) 0.65080(15) 0.0389(11) Uani 1 1 d .
H28 H 0.5403 0.1802 0.6494 0.047 Uiso 1 1 calc R
C29 C 0.5726(2) 0.3164(4) 0.69076(16) 0.0408(11) Uani 1 1 d .
C30 C 0.5923(3) 0.4399(5) 0.69343(18) 0.0602(15) Uani 1 1 d .
H30 H 0.6054 0.4744 0.7209 0.072 Uiso 1 1 calc R
C31 C 0.5925(3) 0.5130(5) 0.65520(18) 0.0558(15) Uani 1 1 d .
H31 H 0.6068 0.5967 0.6566 0.067 Uiso 1 1 calc R
C32 C 0.5939(3) 0.1266(5) 0.73805(18) 0.0509(13) Uani 1 1 d .
H32 H 0.6177 0.0797 0.7167 0.061 Uiso 1 1 calc R
C33 C 0.5381(3) 0.2810(6) 0.77055(19) 0.0687(17) Uani 1 1 d .
H33 H 0.5166 0.3578 0.7762 0.082 Uiso 1 1 calc R
C34 C 0.5456(3) 0.1837(7) 0.7991(2) 0.0731(19) Uani 1 1 d .
H34 H 0.5293 0.1824 0.8285 0.088 Uiso 1 1 calc R
N1 N 0.55425(17) 0.7087(3) 0.53416(11) 0.0276(8) Uani 1 1 d .
N2 N 0.5689(2) 0.2434(4) 0.73140(13) 0.0457(10) Uani 1 1 d .
N3 N 0.56920(19) 0.5402(3) 0.57566(12) 0.0351(9) Uani 1 1 d .
N4 N 0.5799(2) 0.0880(5) 0.77924(15) 0.0568(12) Uani 1 1 d .
O1 O 0.7289(2) 1.1506(4) 0.68472(12) 0.0659(11) Uani 1 1 d .
O2 O 0.81137(18) 1.2909(4) 0.67281(11) 0.0524(9) Uani 1 1 d .
H2 H 0.8158 1.2861 0.7002 0.079 Uiso 1 1 calc R
O3 O 0.60134(13) 0.9916(2) 0.54071(10) 0.0295(7) Uani 1 1 d .
O4 O 0.56506(13) 1.1749(3) 0.51326(9) 0.0263(6) Uani 1 1 d .
O5 O 0.57215(15) 0.8849(3) 0.45498(10) 0.0352(7) Uani 1 1 d .
O6 O 0.53398(14) 1.0694(3) 0.42858(9) 0.0306(7) Uani 1 1 d .
O7 O 0.6087(2) 0.6188(4) 0.31955(12) 0.0610(11) Uani 1 1 d .
H7A H 0.6096 0.5526 0.3052 0.092 Uiso 1 1 calc R
O8 O 0.6601(2) 0.6903(4) 0.25924(12) 0.0804(14) Uani 1 1 d .
O10 O 0.4463(5) 0.4265(11) 0.8471(3) 0.203(4) Uani 1 1 d .
H10B H 0.4676 0.4828 0.8682 0.244 Uiso 1 1 d R
H10C H 0.3974 0.4275 0.8515 0.244 Uiso 1 1 d R

loop_
_atom_site_aniso_label
_atom_site_aniso_U_11
_atom_site_aniso_U_22
_atom_site_aniso_U_33
_atom_site_aniso_U_23
_atom_site_aniso_U_13
_atom_site_aniso_U_12
Cu1 0.0242(3) 0.0224(3) 0.0304(3) 0.0027(2) 0.0002(2) 0.0000(2)
C1 0.034(2) 0.045(3) 0.034(2) -0.001(2) -0.007(2) -0.002(2)
C2 0.026(2) 0.035(2) 0.033(2) -0.0001(19) -0.0056(18) -0.0044(19)
C3 0.031(2) 0.045(3) 0.038(3) -0.004(2) -0.0096(19) -0.017(2)
C4 0.025(2) 0.044(3) 0.038(3) 0.004(2) -0.0053(19) -0.019(2)
C5 0.0227(19) 0.027(2) 0.028(2) 0.0018(18) -0.0021(17) -0.0040(17)
C6 0.0188(19) 0.021(2) 0.033(2) -0.0022(17) -0.0048(17) -0.0016(16)
C7 0.023(2) 0.029(2) 0.033(2) 0.0048(18) -0.0013(17) -0.0039(17)
C8 0.0175(19) 0.022(2) 0.0244(19) -0.0038(16) 0.0037(15) -0.0037(16)
C9 0.020(2) 0.034(2) 0.034(2) 0.0053(19) -0.0003(17) -0.0071(18)
C10 0.039(3) 0.031(2) 0.045(3) 0.004(2) 0.002(2) -0.013(2)
C11 0.057(3) 0.037(3) 0.045(3) 0.019(2) 0.000(2) -0.010(2)
C12 0.049(3) 0.048(3) 0.029(2) 0.013(2) 0.000(2) -0.012(2)
C13 0.024(2) 0.042(3) 0.028(2) 0.007(2) 0.0036(17) -0.0081(19)
C14 0.0184(19) 0.029(2) 0.031(2) 0.0055(18) 0.0014(16) -0.0046(17)
C15 0.027(2) 0.038(2) 0.022(2) 0.0039(18) 0.0009(17) -0.0005(19)
C16 0.035(2) 0.053(3) 0.025(2) 0.007(2) 0.0076(19) -0.008(2)
C17 0.034(2) 0.070(3) 0.019(2) -0.001(2) 0.0100(19) 0.001(2)
C18 0.030(2) 0.052(3) 0.023(2) -0.005(2) 0.0047(18) 0.005(2)
C19 0.030(2) 0.041(2) 0.025(2) -0.0030(19) 0.0047(18) -0.0015(19)
C20 0.023(2) 0.036(2) 0.020(2) 0.0008(17) 0.0017(16) -0.0001(18)
C21 0.021(2) 0.032(2) 0.025(2) -0.0087(19) 0.0010(17) -0.0081(18)
C22 0.037(3) 0.067(3) 0.028(3) -0.016(2) 0.006(2) 0.005(2)
C23 0.092(4) 0.030(3) 0.035(3) 0.004(2) 0.016(3) 0.025(3)
C24 0.108(5) 0.030(3) 0.051(3) 0.008(2) 0.025(3) 0.028(3)
C25 0.048(3) 0.023(2) 0.032(2) 0.0058(19) 0.006(2) 0.007(2)
C26 0.041(3) 0.028(2) 0.036(3) 0.0128(19) 0.001(2) 0.007(2)
C27 0.054(3) 0.029(2) 0.039(3) 0.006(2) -0.001(2) 0.006(2)
C28 0.047(3) 0.026(2) 0.044(3) 0.013(2) 0.003(2) 0.003(2)
C29 0.043(3) 0.039(3) 0.040(3) 0.020(2) -0.001(2) 0.006(2)
C30 0.090(4) 0.048(3) 0.043(3) 0.013(3) -0.023(3) -0.014(3)
C31 0.075(4) 0.036(3) 0.057(3) 0.017(2) -0.018(3) -0.014(3)
C32 0.054(3) 0.049(3) 0.050(3) 0.022(2) 0.011(2) 0.005(3)
C33 0.080(4) 0.072(4) 0.054(4) 0.018(3) 0.016(3) 0.021(3)
C34 0.074(4) 0.101(5) 0.044(3) 0.025(4) 0.019(3) 0.019(4)
N1 0.0305(18) 0.0200(17) 0.0322(19) 0.0067(15) 0.0014(15) 0.0044(15)
N2 0.049(2) 0.048(2) 0.041(2) 0.0216(19) 0.0022(19) 0.007(2)
N3 0.046(2) 0.0252(19) 0.034(2) 0.0131(16) 0.0081(17) 0.0114(17)
N4 0.061(3) 0.063(3) 0.046(3) 0.032(2) 0.003(2) -0.002(2)
O1 0.066(3) 0.094(3) 0.038(2) 0.017(2) -0.0101(18) -0.035(2)
O2 0.056(2) 0.069(2) 0.0322(18) 0.0010(17) -0.0161(16) -0.0264(19)
O3 0.0212(14) 0.0225(15) 0.0448(17) 0.0015(13) -0.0064(13) -0.0060(12)
O4 0.0210(14) 0.0250(14) 0.0330(15) 0.0026(12) -0.0079(12) -0.0020(12)
O5 0.0389(17) 0.0350(17) 0.0316(16) 0.0033(14) 0.0143(13) 0.0005(14)
O6 0.0271(15) 0.0354(16) 0.0294(15) -0.0021(13) 0.0085(12) -0.0007(13)
O7 0.089(3) 0.052(2) 0.043(2) -0.0258(18) 0.023(2) -0.014(2)
O8 0.115(4) 0.091(3) 0.036(2) -0.025(2) 0.035(2) -0.014(3)
O10 0.192(9) 0.257(11) 0.161(7) 0.000(7) -0.027(7) -0.051(8)

loop_
_atom_type_symbol
_atom_type_description
_atom_type_scat_dispersion_real
_atom_type_scat_dispersion_imag
_atom_type_scat_source
C C 0.0033 0.0016 'International Tables Vol C Tables 4.2.6.8 and 6.1.1.4'
H H 0.0000 0.0000 'International Tables Vol C Tables 4.2.6.8 and 6.1.1.4'
N N 0.0061 0.0033 'International Tables Vol C Tables 4.2.6.8 and 6.1.1.4'
O O 0.0106 0.0060 'International Tables Vol C Tables 4.2.6.8 and 6.1.1.4'
Cu Cu 0.3201 1.2651 'International Tables Vol C Tables 4.2.6.8 and 6.1.1.4'

loop_
_geom_angle_atom_site_label_1
_geom_angle_atom_site_label_2
_geom_angle_atom_site_label_3
_geom_angle
_geom_angle_site_symmetry_1
_geom_angle_site_symmetry_3
O4 Cu1 N1 94.65(12) 5_676 .
O4 Cu1 O3 164.10(11) 5_676 .
N1 Cu1 O3 101.24(12) . .
O4 Cu1 O6 87.54(11) 5_676 5_676
N1 Cu1 O6 99.68(13) . 5_676
O3 Cu1 O6 89.18(11) . 5_676
O4 Cu1 O5 90.73(12) 5_676 .
N1 Cu1 O5 95.64(13) . .
O3 Cu1 O5 88.33(12) . .
O6 Cu1 O5 164.67(12) 5_676 .
O4 Cu1 Cu1 81.22(8) 5_676 5_676
N1 Cu1 Cu1 174.63(10) . 5_676
O3 Cu1 Cu1 82.95(8) . 5_676
O6 Cu1 Cu1 83.64(9) 5_676 5_676
O5 Cu1 Cu1 81.04(8) . 5_676
O1 C1 O2 123.3(4) . .
O1 C1 C2 123.9(4) . .
O2 C1 C2 112.8(4) . .
C3 C2 C7 118.7(4) . .
C3 C2 C1 122.3(4) . .
C7 C2 C1 119.0(4) . .
C4 C3 C2 120.4(4) . .
C4 C3 H3 119.8 . .
C2 C3 H3 119.8 . .
C3 C4 C5 121.8(4) . .
C3 C4 H4 119.1 . .
C5 C4 H4 119.1 . .
C4 C5 C6 117.5(4) . .
C4 C5 C9 118.8(4) . .
C6 C5 C9 123.6(3) . .
C7 C6 C5 120.5(4) . .
C7 C6 C8 117.8(3) . .
C5 C6 C8 121.5(3) . .
C6 C7 C2 121.0(4) . .
C6 C7 H7 119.5 . .
C2 C7 H7 119.5 . .
O4 C8 O3 125.1(3) . .
O4 C8 C6 117.4(3) . .
O3 C8 C6 117.5(3) . .
C10 C9 C14 117.7(4) . .
C10 C9 C5 120.8(4) . .
C14 C9 C5 121.5(4) . .
C11 C10 C9 120.6(4) . .
C11 C10 H10 119.7 . .
C9 C10 H10 119.7 . .
C12 C11 C10 121.2(4) . .
C12 C11 H11 119.4 . .
C10 C11 H11 119.4 . .
C11 C12 C13 120.1(4) . .
C11 C12 H12 120.0 . .
C13 C12 H12 120.0 . .
C14 C13 C12 118.0(4) . .
C14 C13 C15 119.8(4) . .
C12 C13 C15 122.2(4) . .
C13 C14 C9 122.3(4) . .
C13 C14 H14 118.8 . .
C9 C14 H14 118.8 . .
C20 C15 C16 117.9(4) . .
C20 C15 C13 121.2(3) . .
C16 C15 C13 120.6(4) . .
C17 C16 C15 121.3(4) . .
C17 C16 H16 119.4 . .
C15 C16 H16 119.4 . .
C16 C17 C18 120.5(4) . .
C16 C17 H17 119.7 . .
C18 C17 H17 119.7 . .
C19 C18 C17 118.8(4) . .
C19 C18 C22 119.6(4) . .
C17 C18 C22 121.5(4) . .
C18 C19 C20 121.5(4) . .
C18 C19 H19 119.3 . .
C20 C19 H19 119.3 . .
C19 C20 C15 119.7(4) . .
C19 C20 C21 117.3(4) . .
C15 C20 C21 122.9(4) . .
O6 C21 O5 124.9(4) . .
O6 C21 C20 117.6(4) . .
O5 C21 C20 117.5(4) . .
O8 C22 O7 123.0(5) . .
O8 C22 C18 122.7(5) . .
O7 C22 C18 114.2(4) . .
C24 C23 N1 109.4(4) . .
C24 C23 H23 125.3 . .
N1 C23 H23 125.3 . .
C23 C24 N3 106.6(4) . .
C23 C24 H24 126.7 . .
N3 C24 H24 126.7 . .
N1 C25 N3 111.6(4) . .
N1 C25 H25 124.2 . .
N3 C25 H25 124.2 . .
C27 C26 C31 120.1(4) . .
C27 C26 N3 120.3(4) . .
C31 C26 N3 119.6(4) . .
C28 C27 C26 119.2(4) . .
C28 C27 H27 120.4 . .
C26 C27 H27 120.4 . .
C29 C28 C27 120.2(4) . .
C29 C28 H28 119.9 . .
C27 C28 H28 119.9 . .
C28 C29 C30 120.9(4) . .
C28 C29 N2 120.2(4) . .
C30 C29 N2 118.7(5) . .
C29 C30 C31 119.5(5) . .
C29 C30 H30 120.3 . .
C31 C30 H30 120.3 . .
C30 C31 C26 120.0(5) . .
C30 C31 H31 120.0 . .
C26 C31 H31 120.0 . .
N4 C32 N2 110.3(5) . .
N4 C32 H32 124.9 . .
N2 C32 H32 124.9 . .
C34 C33 N2 105.5(5) . .
C34 C33 H33 127.3 . .
N2 C33 H33 127.3 . .
C33 C34 N4 110.7(5) . .
C33 C34 H34 124.7 . .
N4 C34 H34 124.7 . .
C25 N1 C23 106.0(3) . .
C25 N1 Cu1 124.8(3) . .
C23 N1 Cu1 129.0(3) . .
C32 N2 C33 107.5(4) . .
C32 N2 C29 126.9(4) . .
C33 N2 C29 125.5(4) . .
C25 N3 C24 106.4(4) . .
C25 N3 C26 126.0(4) . .
C24 N3 C26 127.7(4) . .
C32 N4 C34 106.0(5) . .
C1 O2 H2 109.5 . .
C8 O3 Cu1 123.8(2) . .
C8 O4 Cu1 126.4(2) . 5_676
C21 O5 Cu1 126.5(3) . .
C21 O6 Cu1 123.4(3) . 5_676
C22 O7 H7A 109.5 . .
H10B O10 H10C 109.5 . .

loop_
_geom_bond_atom_site_label_1
_geom_bond_atom_site_label_2
_geom_bond_distance
_geom_bond_site_symmetry_2
Cu1 O4 2.030(3) 5_676
Cu1 N1 2.029(3) .
Cu1 O3 2.032(3) .
Cu1 O6 2.046(3) 5_676
Cu1 O5 2.051(3) .
Cu1 Cu1 2.7790(9) 5_676
C1 O1 1.192(5) .
C1 O2 1.326(5) .
C1 C2 1.494(6) .
C2 C3 1.390(6) .
C2 C7 1.393(6) .
C3 C4 1.369(6) .
C3 H3 0.9300 .
C4 C5 1.396(5) .
C4 H4 0.9300 .
C5 C6 1.407(5) .
C5 C9 1.485(6) .
C6 C7 1.374(6) .
C6 C8 1.507(5) .
C7 H7 0.9300 .
C8 O4 1.247(5) .
C8 O3 1.255(5) .
C9 C10 1.393(6) .
C9 C14 1.393(6) .
C10 C11 1.372(7) .
C10 H10 0.9300 .
C11 C12 1.368(7) .
C11 H11 0.9300 .
C12 C13 1.401(6) .
C12 H12 0.9300 .
C13 C14 1.386(6) .
C13 C15 1.485(6) .
C14 H14 0.9300 .
C15 C20 1.399(6) .
C15 C16 1.404(6) .
C16 C17 1.373(7) .
C16 H16 0.9300 .
C17 C18 1.385(7) .
C17 H17 0.9300 .
C18 C19 1.381(6) .
C18 C22 1.503(7) .
C19 C20 1.388(6) .
C19 H19 0.9300 .
C20 C21 1.501(5) .
C21 O6 1.261(5) .
C21 O5 1.258(5) .
C22 O8 1.210(5) .
C22 O7 1.280(6) .
C23 C24 1.347(7) .
C23 N1 1.364(6) .
C23 H23 0.9300 .
C24 N3 1.362(6) .
C24 H24 0.9300 .
C25 N1 1.298(5) .
C25 N3 1.348(5) .
C25 H25 0.9300 .
C26 C27 1.376(6) .
C26 C31 1.380(7) .
C26 N3 1.426(5) .
C27 C28 1.379(6) .
C27 H27 0.9300 .
C28 C29 1.363(7) .
C28 H28 0.9300 .
C29 C30 1.366(7) .
C29 N2 1.436(6) .
C30 C31 1.375(7) .
C30 H30 0.9300 .
C31 H31 0.9300 .
C32 N4 1.319(6) .
C32 N2 1.344(6) .
C32 H32 0.9300 .
C33 C34 1.343(8) .
C33 N2 1.368(7) .
C33 H33 0.9300 .
C34 N4 1.350(8) .
C34 H34 0.9300 .
O2 H2 0.8200 .
O4 Cu1 2.030(3) 5_676
O6 Cu1 2.046(3) 5_676
O7 H7A 0.8200 .
O10 H10B 0.9599 .
O10 H10C 0.9602 .
